data_1514015
loop_
_publ_author_name
'Komaba, S.'
'Myung, S. T.'
'Kumagai, N.'
'Kanouchi, T.'
'Oikawa, K.'
'Kamiyama, T.'

_publ_section_title
;
 Hydrothermal synthesis of high crystalline orthorhombic Li Mn O2 as a
 cathode material for Li-ion batteries
;
_journal_coden_ASTM SSIOD3
_journal_name_full 'Solid State Ionics'
_journal_page_first 311
_journal_page_last 318
_journal_volume 152
_journal_year 2002
_chemical_formula_structural 'Li (Mn O2)'
_chemical_formula_sum 'Li Mn O2'
_chemical_name_systematic 'Lithium Manganate(III)'
_space_group_IT_number 59
_symmetry_Int_Tables_number 59
_symmetry_space_group_name_Hall '-P 2c 2a'
_symmetry_space_group_name_H-M 'P m n m :2'
_audit_creation_date 2003/10/01
_cell_angle_alpha 90
_cell_angle_beta 90
_cell_angle_gamma 90
_cell_formula_units_Z 2
_cell_length_a 4.5795(7)
_cell_length_b 5.7550(8)
_cell_length_c 2.8106(4)
_cell_volume 74.073(19)
_refine_ls_R_factor_all 0.0754
_cod_data_source_file 'data_LiMnO2melanie095640.cif'
_cod_data_source_block /var/www/cod/tmp/uploads/1395832697.57-D290F29E9218B844.cif
_cod_original_cell_volume 74.07
_cod_original_sg_symbol_H-M 'P m n m Z'
_cod_original_formula_sum 'Li1 Mn1 O2'
_cod_database_code 1514015

loop_
_symmetry_equiv_pos_site_id
_symmetry_equiv_pos_as_xyz
1 'x+1/2, -y, z+1/2'
2 '-x, -y, z+1/2'
3 'x+1/2, -y, -z'
4 '-x, -y, -z'
5 '-x+1/2, y, -z+1/2'
6 'x, y, -z+1/2'
7 '-x+1/2, y, z'
8 'x, y, z'

loop_
_atom_site_label
_atom_site_type_symbol
_atom_site_symmetry_multiplicity
_atom_site_Wyckoff_symbol
_atom_site_fract_x
_atom_site_fract_y
_atom_site_fract_z
_atom_site_occupancy
_atom_site_attached_hydrogens
_atom_site_B_iso_or_equiv
Li1 Li1+ 2 a 0.250 0.111(3) 0.250 1. 0 0.70
Mn1 Mn3+ 2 a 0.250 0.6324(4) 0.250 1. 0 0.57(11)
O1 O2- 2 b 0.750 0.1406(14) 0.250 1. 0 0.34(12)
O2 O2- 2 b 0.750 0.5993(11) 0.250 1. 0 0.34(12)

loop_
_atom_type_symbol
_atom_type_oxidation_number
Li1+ 1
Mn3+ 3
O2- -2
